data_2011400
loop_
_publ_author_name
'Kingsford-Adaboh, Robert'
'Grosche, Manja'
'Dittrich, Birger'
'Luger, Peter'

_publ_section_title
;
 <small>DL</small>-Arginine monohydrate at 100K
;
_journal_issue 10
_journal_name_full 'Acta Crystallographica Section C'
_journal_page_first 1274
_journal_page_last 1276
_journal_paper_doi 10.1107/S0108270100010325
_journal_volume 56
_journal_year 2000
_chemical_formula_moiety 'C6 H14 N4 O2, H2 O'
_chemical_formula_sum 'C6 H16 N4 O3'
_chemical_formula_weight 192.23
_chemical_melting_point 230
_chemical_name_common DL-Arginine
_chemical_name_systematic
;
DL-2-amino-5-guanidovaleric acid
;
_space_group_IT_number 61
_symmetry_cell_setting orthorhombic
_symmetry_space_group_name_Hall '-P 2ac 2ab'
_symmetry_space_group_name_H-M 'P b c a'
_audit_creation_method SHELXL-97
_cell_angle_alpha 90.00
_cell_angle_beta 90.00
_cell_angle_gamma 90.00
_cell_formula_units_Z 8
_cell_length_a 11.470(3)
_cell_length_b 9.966(6)
_cell_length_c 16.0230(10)
_cell_measurement_reflns_used 15774
_cell_measurement_temperature 100(2)
_cell_measurement_theta_max 26.36
_cell_measurement_theta_min 2.54
_cell_volume 1831.6(12)
_computing_cell_refinement 'DENZO (Otwinowski & Minor, 1997)'
_computing_data_collection 'COLLECT (Hooft, 1998)'
_computing_data_reduction 'DENZO and SORTAV (Blessing, 1995)'
_computing_molecular_graphics 'ORTEPIII (Burnett & Johnson, 1996) and  SCHAKAL (Keller, 1997)'
_computing_publication_material 'SHELXL97 and  PLATON (Spek, 1990)'
_computing_structure_refinement 'SHELXL97 (Sheldrick, 1997)'
_computing_structure_solution 'SHELXS97 (Sheldrick, 1997)'
_diffrn_ambient_temperature 100(2)
_diffrn_measured_fraction_theta_full 1.000
_diffrn_measured_fraction_theta_max 1.000
_diffrn_measurement_device_type 'Nonius kappaCCD area detector'
_diffrn_measurement_method '\w and \f'
_diffrn_radiation_monochromator graphite
_diffrn_radiation_source 'rotating anode'
_diffrn_radiation_type MoK\a
_diffrn_radiation_wavelength .71073
_diffrn_reflns_av_R_equivalents .0319
_diffrn_reflns_av_sigmaI/netI .0121
_diffrn_reflns_limit_h_max 14
_diffrn_reflns_limit_h_min -14
_diffrn_reflns_limit_k_max 12
_diffrn_reflns_limit_k_min -12
_diffrn_reflns_limit_l_max 20
_diffrn_reflns_limit_l_min -20
_diffrn_reflns_number 41487
_diffrn_reflns_theta_full 26.36
_diffrn_reflns_theta_max 26.36
_diffrn_reflns_theta_min 2.54
_diffrn_standards_decay_% none
_exptl_absorpt_coefficient_mu .111
_exptl_absorpt_correction_T_max .9781
_exptl_absorpt_correction_T_min .9362
_exptl_absorpt_correction_type empirical
_exptl_absorpt_process_details '(SORTAV; Blessing, 1995)'
_exptl_crystal_colour colourless
_exptl_crystal_density_diffrn 1.394
_exptl_crystal_density_method 'not measured'
_exptl_crystal_description plate
_exptl_crystal_F_000 832
_exptl_crystal_size_max .60
_exptl_crystal_size_mid .50
_exptl_crystal_size_min .20
_refine_diff_density_max .33
_refine_diff_density_min -.20
_refine_ls_extinction_method none
_refine_ls_goodness_of_fit_ref 1.121
_refine_ls_hydrogen_treatment mixed
_refine_ls_matrix_type full
_refine_ls_number_parameters 172
_refine_ls_number_reflns 1870
_refine_ls_number_restraints 0
_refine_ls_restrained_S_all 1.121
_refine_ls_R_factor_all .0346
_refine_ls_R_factor_gt .0344
_refine_ls_shift/su_max .001
_refine_ls_shift/su_mean .000
_refine_ls_structure_factor_coef Fsqd
_refine_ls_weighting_details 'calc w = 1/[\s^2^(Fo^2^)+(0.0335P)^2^+1.2913P] where P=(Fo^2^+2Fc^2^)/3'
_refine_ls_weighting_scheme calc
_refine_ls_wR_factor_ref .0796
_reflns_number_gt 1862
_reflns_number_total 1870
_reflns_threshold_expression I>2\s(I)
_cod_data_source_file bm1417.cif
_cod_data_source_block I
_cod_original_cell_volume 1832.0(10)
_cod_database_code 2011400

loop_
_symmetry_equiv_pos_as_xyz
'x, y, z'
'1/2-x, -y, 1/2+z'
'1/2+x, 1/2-y, -z'
'-x, 1/2+y, 1/2-z'
'-x, -y, -z'
'1/2+x, y, 1/2-z'
'1/2-x , 1/2+y, z'
'x, 1/2-y, 1/2+z'

loop_
_atom_site_label
_atom_site_fract_x
_atom_site_fract_y
_atom_site_fract_z
_atom_site_U_iso_or_equiv
_atom_site_adp_type
_atom_site_calc_flag
_atom_site_refinement_flags
_atom_site_occupancy
_atom_site_disorder_assembly
_atom_site_disorder_group
_atom_site_type_symbol
O1 .09635(7) .64767(8) .62401(5) .0146(2) Uani d . 1 . . O
O2 .18322(8) .49433(8) .54327(5) .0169(2) Uani d . 1 . . O
N1 .00031(9) .77965(11) .48646(6) .0164(2) Uani d . 1 . . N
H2 .0240(15) .8350(17) .5293(11) .026(3) Uiso d . 1 . . H
H3 -.0658(15) .7393(18) .5006(11) .026(3) Uiso d . 1 . . H
N2 .38611(8) .76189(10) .30292(6) .0126(2) Uani d . 1 . . N
H10 .4497(14) .7655(16) .3321(10) .022(4) Uiso d . 1 . . H
N3 .46176(9) .57487(10) .23697(7) .0143(2) Uani d . 1 . . N
H71 .4476(14) .5069(16) .2017(10) .023(2) Uiso d . 1 . . H
H72 .5031(15) .5588(16) .2792(10) .023(2) Uiso d . 1 . . H
N4 .29681(9) .67581(11) .18398(6) .0149(2) Uani d . 1 . . N
H81 .3010(14) .6160(17) .1403(10) .023(2) Uiso d . 1 . . H
H82 .2491(14) .7433(17) .1808(10) .023(2) Uiso d . 1 . . H
C1 .12472(9) .60032(12) .55352(7) .0117(2) Uani d . 1 . . C
C2 .09004(10) .67665(12) .47352(7) .0132(2) Uani d . 1 . . C
H1 .0572(12) .6089(15) .4331(9) .015(3) Uiso d . 1 . . H
C3 .20162(10) .73814(12) .43668(7) .0132(2) Uani d . 1 . . C
H4 .2333(13) .8049(15) .4789(9) .0171(15) Uiso d . 1 . . H
H5 .2587(13) .6624(15) .4304(9) .0171(15) Uiso d . 1 . . H
C4 .18335(10) .80988(12) .35324(8) .0151(3) Uani d . 1 . . C
H6 .1299(13) .8854(16) .3610(9) .0171(15) Uiso d . 1 . . H
H7 .1454(13) .7508(16) .3150(9) .0171(15) Uiso d . 1 . . H
C5 .29742(10) .86543(12) .31729(7) .0140(2) Uani d . 1 . . C
H8 .2832(12) .9146(15) .2655(9) .0171(15) Uiso d . 1 . . H
H9 .3331(13) .9287(15) .3577(9) .0171(15) Uiso d . 1 . . H
C6 .38086(10) .67190(11) .24145(7) .0115(2) Uani d . 1 . . C
O1W .41679(8) .51029(10) .61367(6) .0209(2) Uani d . 1 . . O
H1W .3454(19) .506(2) .5954(12) .046(4) Uiso d . 1 . . H
H2W .4469(17) .584(2) .5869(12) .046(4) Uiso d . 1 . . H

loop_
_atom_site_aniso_label
_atom_site_aniso_U_11
_atom_site_aniso_U_22
_atom_site_aniso_U_33
_atom_site_aniso_U_12
_atom_site_aniso_U_13
_atom_site_aniso_U_23
O1 .0160(4) .0147(4) .0129(4) .0021(3) .0019(3) .0005(3)
O2 .0199(4) .0149(4) .0158(4) .0056(3) .0025(3) .0014(3)
N1 .0129(5) .0199(6) .0165(5) .0043(4) .0025(4) .0043(4)
N2 .0099(5) .0154(5) .0126(5) -.0012(4) -.0010(4) -.0020(4)
N3 .0154(5) .0149(5) .0125(5) .0014(4) -.0019(4) -.0004(4)
N4 .0159(5) .0144(5) .0145(5) .0022(4) -.0034(4) -.0024(4)
C1 .0087(5) .0130(5) .0134(5) -.0015(4) .0009(4) .0014(4)
C2 .0124(5) .0148(6) .0123(5) .0010(5) .0004(4) .0003(4)
C3 .0118(5) .0144(5) .0135(6) .0004(5) .0005(4) .0007(5)
C4 .0129(6) .0174(6) .0149(6) .0018(5) .0015(5) .0028(5)
C5 .0159(6) .0123(5) .0140(6) -.0001(4) .0020(5) .0000(5)
C6 .0107(5) .0126(5) .0111(5) -.0039(4) .0025(4) .0023(4)
O1W .0179(5) .0225(5) .0223(5) -.0050(4) -.0035(4) .0087(4)

loop_
_atom_type_symbol
_atom_type_description
_atom_type_scat_dispersion_real
_atom_type_scat_dispersion_imag
_atom_type_scat_source
C C .0033 .0016 'International Tables Vol C Tables 4.2.6.8 and 6.1.1.4'
H H .0000 .0000 'International Tables Vol C Tables 4.2.6.8 and 6.1.1.4'
N N .0061 .0033 'International Tables Vol C Tables 4.2.6.8 and 6.1.1.4'
O O .0106 .0060 'International Tables Vol C Tables 4.2.6.8 and 6.1.1.4'

loop_
_geom_angle_atom_site_label_1
_geom_angle_atom_site_label_2
_geom_angle_atom_site_label_3
_geom_angle
_geom_angle_publ_flag
C2 N1 H2 108.5(10) ?
C2 N1 H3 108.6(11) ?
H2 N1 H3 109.4(15) ?
C6 N2 C5 123.90(10) yes
C6 N2 H10 117.7(11) ?
C5 N2 H10 118.0(11) ?
C6 N3 H71 116.9(10) ?
C6 N3 H72 118.9(11) ?
H71 N3 H72 117.7(15) ?
C6 N4 H81 117.9(10) ?
C6 N4 H82 121.2(10) ?
H81 N4 H82 119.4(14) ?
O2 C1 O1 124.37(11) yes
O2 C1 C2 116.21(10) yes
O1 C1 C2 119.40(10) yes
N1 C2 C3 111.05(10) yes
N1 C2 C1 114.09(10) yes
C3 C2 C1 107.52(9) yes
N1 C2 H1 107.3(8) ?
C3 C2 H1 109.3(8) ?
C1 C2 H1 107.5(8) ?
C4 C3 C2 114.06(10) yes
C4 C3 H4 109.0(8) ?
C2 C3 H4 107.7(8) ?
C4 C3 H5 110.7(8) ?
C2 C3 H5 106.4(8) ?
H4 C3 H5 108.9(11) ?
C3 C4 C5 112.34(10) yes
C3 C4 H6 109.5(9) ?
C5 C4 H6 107.7(9) ?
C3 C4 H7 109.6(9) ?
C5 C4 H7 111.8(9) ?
H6 C4 H7 105.6(12) ?
N2 C5 C4 113.37(10) yes
N2 C5 H8 109.6(8) ?
C4 C5 H8 111.0(8) ?
N2 C5 H9 105.3(9) ?
C4 C5 H9 109.6(9) ?
H8 C5 H9 107.7(12) ?
N2 C6 N4 121.53(11) yes
N2 C6 N3 119.54(11) yes
N4 C6 N3 118.94(11) yes
H1W O1W H2W 103.6(17) ?

loop_
_geom_bond_atom_site_label_1
_geom_bond_atom_site_label_2
_geom_bond_site_symmetry_2
_geom_bond_distance
_geom_bond_publ_flag
O1 C1 . 1.2666(14) yes
O2 C1 . 1.2622(15) yes
N1 C2 . 1.4683(16) yes
N1 H2 . .922(18) ?
N1 H3 . .888(18) ?
N2 C6 . 1.3333(15) yes
N2 C5 . 1.4672(16) yes
N2 H10 . .867(16) ?
N3 C6 . 1.3422(16) ?
N3 H71 . .898(17) ?
N3 H72 . .842(17) ?
N4 C6 . 1.3339(15) yes
N4 H81 . .920(17) ?
N4 H82 . .868(17) ?
C1 C2 . 1.5427(16) yes
C2 C3 . 1.5369(16) yes
C2 H1 . 1.009(15) ?
C3 C4 . 1.5305(16) yes
C3 H4 . 1.016(15) ?
C3 H5 . 1.005(15) ?
C4 C5 . 1.5331(16) yes
C4 H6 . .978(15) ?
C4 H7 . .955(16) ?
C5 H8 . .977(15) ?
C5 H9 . .992(15) ?
O1W H1W . .87(2) ?
O1W H2W . .92(2) ?

loop_
_geom_hbond_atom_site_label_D
_geom_hbond_atom_site_label_H
_geom_hbond_atom_site_label_A
_geom_hbond_site_symmetry_A
_geom_hbond_distance_DH
_geom_hbond_distance_HA
_geom_hbond_distance_DA
_geom_hbond_angle_DHA
N1 H2 O1W 7_555 .92(2) 2.31(2) 3.216(2) 167(2)
N2 H10 O1 3_566 .87(2) 2.02(2) 2.828(2) 155(2)
N3 H71 O1 2_564 .90(2) 2.04(2) 2.939(2) 176(2)
N3 H72 O1W 5_666 .84(2) 2.07(2) 2.896(2) 169(2)
N4 H81 O2 2_564 .92(2) 1.91(2) 2.830(2) 174(2)
N4 H82 O1 8_564 .87(2) 2.25(2) 3.050(2) 152(2)
O1W H1W O2 1_555 .87(2) 2.04(2) 2.911(2) 175(2)
O1W H2W N1 3_566 .92(2) 1.90(2) 2.806(2) 169(2)
C3 H4 O2 7_555 1.02(2) 2.36(2) 3.344(2) 164.0(10)

loop_
_cod_related_entry_id
_cod_related_entry_database
_cod_related_entry_code
1 ChemSpider 11352475
